data_4341494
loop_
_publ_author_name
'Senchyk, Ganna A.'
'Lysenko, Andrey B.'
'Babaryk, Artem A.'
'Rusanov, Eduard B.'
'Krautscheid, Harald'
'Neves, Patr\'icia'
'Valente, Anabela A.'
'Gon\,calves, Isabel S'
'Kr\"amer, Karl W'
'Liu, Shi-Xia'
'Decurtins, Silvio'
'Domasevitch, Konstantin V.'

_publ_section_title
;
 Triazolyl-based copper-molybdate hybrids: from composition space diagram
 to magnetism and catalytic performance.
;
_journal_issue 19
_journal_name_full 'Inorganic chemistry'
_journal_page_first 10112
_journal_page_last 10121
_journal_paper_doi 10.1021/ic5009736
_journal_volume 53
_journal_year 2014
_chemical_formula_moiety 'C56 H72 Cu2 N24, Mo8 O26'
_chemical_formula_sum 'C56 H72 Cu2 Mo8 N24 O26'
_chemical_formula_weight 2391.98
_chemical_name_systematic
;
Poly[tetrakis-[1,3-di(1,2,4-triazol-4-yl)adamantane]-dicopper(II)
beta-octamolybdate(VI)]
;
_space_group_IT_number 2
_space_group_name_Hall '-P 1'
_symmetry_cell_setting triclinic
_symmetry_Int_Tables_number 2
_symmetry_space_group_name_Hall '-P 1'
_symmetry_space_group_name_H-M 'P -1'
_atom_sites_solution_hydrogens geom
_atom_sites_solution_primary direct
_atom_sites_solution_secondary difmap
_audit_creation_method SHELXL-97
_cell_angle_alpha 83.839(3)
_cell_angle_beta 67.379(3)
_cell_angle_gamma 81.747(3)
_cell_formula_units_Z 1
_cell_length_a 12.1133(4)
_cell_length_b 12.7626(5)
_cell_length_c 12.9724(5)
_cell_measurement_reflns_used 17617
_cell_measurement_temperature 213(2)
_cell_measurement_theta_max 25.68
_cell_measurement_theta_min 3.40
_cell_volume 1829.06(12)
_computing_cell_refinement 'SAINT-NT (Bruker, 1999)'
_computing_data_collection 'SMART-NT (Bruker, 1998)'
_computing_data_reduction 'SAINT-NT (Bruker, 1999)'
_computing_molecular_graphics 'Diamond 2.1e (Brandenburg, 1999)'
_computing_publication_material 'WinGX 1.70.01 (Farrugia, 1999)'
_computing_structure_refinement 'SHELXL-97 (Sheldrick, 2008)'
_computing_structure_solution 'SHELXS-97 (Sheldrick, 2008)'
_diffrn_ambient_temperature 213(2)
_diffrn_measured_fraction_theta_full 0.995
_diffrn_measured_fraction_theta_max 0.995
_diffrn_measurement_device_type 'Bruker APEXII area-detector diffractometer'
_diffrn_measurement_method '\w scans'
_diffrn_radiation_monochromator graphite
_diffrn_radiation_source 'fine-focus sealed tube'
_diffrn_radiation_type MoK\a
_diffrn_radiation_wavelength 0.71073
_diffrn_reflns_av_R_equivalents 0.0983
_diffrn_reflns_av_sigmaI/netI 0.1525
_diffrn_reflns_limit_h_max 14
_diffrn_reflns_limit_h_min -14
_diffrn_reflns_limit_k_max 15
_diffrn_reflns_limit_k_min -15
_diffrn_reflns_limit_l_max 14
_diffrn_reflns_limit_l_min -15
_diffrn_reflns_number 17617
_diffrn_reflns_theta_full 25.68
_diffrn_reflns_theta_max 25.68
_diffrn_reflns_theta_min 3.40
_diffrn_standards_decay_% 0
_exptl_absorpt_coefficient_mu 1.988
_exptl_absorpt_correction_T_max 0.9613
_exptl_absorpt_correction_T_min 0.8260
_exptl_absorpt_correction_type empirical
_exptl_absorpt_process_details 'SADABS (Sheldrick, 1996)'
_exptl_crystal_colour blue
_exptl_crystal_density_diffrn 2.172
_exptl_crystal_density_method 'not measured'
_exptl_crystal_description needle
_exptl_crystal_F_000 1178
_exptl_crystal_size_max 0.10
_exptl_crystal_size_mid 0.10
_exptl_crystal_size_min 0.02
_refine_diff_density_max 0.927
_refine_diff_density_min -1.234
_refine_diff_density_rms 0.211
_refine_ls_extinction_method none
_refine_ls_goodness_of_fit_ref 0.903
_refine_ls_hydrogen_treatment constr
_refine_ls_matrix_type full
_refine_ls_number_parameters 523
_refine_ls_number_reflns 6907
_refine_ls_number_restraints 42
_refine_ls_restrained_S_all 0.901
_refine_ls_R_factor_all 0.1223
_refine_ls_R_factor_gt 0.0605
_refine_ls_shift/su_max 0.001
_refine_ls_shift/su_mean 0.000
_refine_ls_structure_factor_coef Fsqd
_refine_ls_weighting_details 'calc w=1/[\s^2^(Fo^2^)+(0.0225P)^2^+0.0000P] where P=(Fo^2^+2Fc^2^)/3'
_refine_ls_weighting_scheme calc
_refine_ls_wR_factor_gt 0.1030
_refine_ls_wR_factor_ref 0.1190
_reflns_number_gt 3943
_reflns_number_total 6907
_reflns_threshold_expression >2sigma(I)
_cod_data_source_file ic5009736_si_002.cif
_cod_data_source_block (1)
_cod_depositor_comments
;
The following automatic conversions were performed:

data name '_iucr_refine_instruction_details' was replaced with
'_iucr_refine_instructions_details' as specified in the replacement
file 'data/replacement-values/replacement_tags.lst'.

Automatic conversion script
Id: cif_correct_tags 9268 2022-04-12 08:56:07Z antanas 
;
_cod_database_code 4341494

loop_
_symmetry_equiv_pos_as_xyz
'x, y, z'
'-x, -y, -z'

loop_
_atom_site_label
_atom_site_type_symbol
_atom_site_fract_x
_atom_site_fract_y
_atom_site_fract_z
_atom_site_U_iso_or_equiv
_atom_site_adp_type
_atom_site_occupancy
_atom_site_symmetry_multiplicity
_atom_site_calc_flag
_atom_site_refinement_flags
Cu1 Cu 0.13170(8) 0.89667(8) 0.91504(9) 0.0137(3) Uani 1 1 d .
Mo1 Mo 0.46749(6) 0.54314(6) 0.87800(6) 0.0145(2) Uani 1 1 d .
Mo2 Mo 0.52981(6) 0.71656(6) 1.00315(6) 0.0142(2) Uani 1 1 d .
Mo3 Mo 0.30997(6) 0.66321(6) 1.23756(6) 0.0159(2) Uani 1 1 d .
Mo4 Mo 0.24740(6) 0.48742(6) 1.10638(6) 0.0153(2) Uani 1 1 d .
O1 O 0.5494(4) 0.4742(4) 0.7575(5) 0.0141(13) Uani 1 1 d .
O2 O 0.3779(5) 0.6383(4) 0.8369(5) 0.0193(14) Uani 1 1 d .
O3 O 0.5872(4) 0.4196(4) 0.9504(5) 0.0160(14) Uani 1 1 d .
O4 O 0.5929(4) 0.6263(4) 0.8711(5) 0.0171(14) Uani 1 1 d .
O5 O 0.3578(4) 0.4368(4) 0.9561(5) 0.0148(14) Uani 1 1 d .
O6 O 0.4332(5) 0.8054(4) 0.9618(5) 0.0193(14) Uani 1 1 d .
O7 O 0.6514(5) 0.7824(4) 0.9761(5) 0.0206(15) Uani 1 1 d .
O8 O 0.4590(4) 0.7242(4) 1.1614(4) 0.0144(13) Uani 1 1 d .
O9 O 0.2182(4) 0.7556(4) 1.1949(5) 0.0183(14) Uani 1 1 d .
O10 O 0.2783(5) 0.6879(4) 1.3734(5) 0.0193(14) Uani 1 1 d .
O11 O 0.2314(4) 0.5432(4) 1.2436(4) 0.0156(14) Uani 1 1 d .
O12 O 0.1605(5) 0.3867(4) 1.1569(5) 0.0212(15) Uani 1 1 d .
O13 O 0.1636(5) 0.5806(4) 1.0555(5) 0.0203(15) Uani 1 1 d .
N1 N 0.1718(6) 0.7982(5) 0.7950(6) 0.0194(18) Uani 1 1 d .
N2 N 0.2133(6) 0.8263(5) 0.6799(6) 0.0165(17) Uani 1 1 d .
N3 N 0.1914(6) 0.6566(5) 0.7059(6) 0.0169(17) Uani 1 1 d .
N4 N -0.0052(6) 0.1914(5) 0.9900(6) 0.0143(17) Uani 1 1 d .
N5 N 0.0793(6) 0.2210(5) 1.0285(6) 0.0194(18) Uani 1 1 d .
N6 N 0.1065(6) 0.2963(5) 0.8615(6) 0.0155(17) Uani 1 1 d .
N7 N 0.2801(6) 0.9657(5) 0.8271(6) 0.0148(17) Uani 1 1 d .
N8 N 0.2899(6) 1.0697(5) 0.8372(6) 0.0182(18) Uani 1 1 d .
N9 N 0.4699(6) 0.9834(5) 0.7562(6) 0.0135(16) Uani 1 1 d .
N10 N 0.8817(5) 1.0371(5) 0.9469(5) 0.0118(14) Uani 1 1 d U
N11 N 0.9931(5) 1.0032(5) 0.8661(6) 0.0129(14) Uani 1 1 d U
N12 N 0.8488(5) 0.9900(5) 0.8085(6) 0.0137(14) Uani 1 1 d U
C1 C 0.1593(7) 0.6968(6) 0.8065(7) 0.0118(19) Uani 1 1 d .
H1 H 0.1319 0.6575 0.8754 0.014 Uiso 1 1 calc R
C2 C 0.2240(7) 0.7407(7) 0.6295(8) 0.022(2) Uani 1 1 d .
H2 H 0.2504 0.7369 0.5516 0.026 Uiso 1 1 calc R
C3 C 0.0144(7) 0.2378(6) 0.8890(8) 0.018(2) Uani 1 1 d .
H3 H -0.0290 0.2308 0.8441 0.022 Uiso 1 1 calc R
C4 C 0.1439(7) 0.2825(6) 0.9489(8) 0.019(2) Uani 1 1 d .
H4 H 0.2085 0.3137 0.9512 0.023 Uiso 1 1 calc R
C5 C 0.2018(7) 0.5451(6) 0.6778(7) 0.014(2) Uani 1 1 d .
C6 C 0.3332(7) 0.5082(6) 0.6172(7) 0.016(2) Uani 1 1 d .
H6A H 0.3781 0.5139 0.6647 0.019 Uiso 1 1 calc R
H6B H 0.3663 0.5528 0.5485 0.019 Uiso 1 1 calc R
C7 C 0.3461(7) 0.3903(6) 0.5879(7) 0.017(2) Uani 1 1 d .
H7 H 0.4320 0.3648 0.5488 0.020 Uiso 1 1 calc R
C8 C 0.2929(7) 0.3222(7) 0.6957(7) 0.023(2) Uani 1 1 d .
H8A H 0.3366 0.3261 0.7447 0.027 Uiso 1 1 calc R
H8B H 0.3006 0.2480 0.6783 0.027 Uiso 1 1 calc R
C9 C 0.1589(7) 0.3630(6) 0.7552(7) 0.0157(18) Uani 1 1 d U
C10 C 0.1480(7) 0.4771(6) 0.7857(7) 0.013(2) Uani 1 1 d .
H10A H 0.1913 0.4808 0.8351 0.016 Uiso 1 1 calc R
H10B H 0.0632 0.5031 0.8250 0.016 Uiso 1 1 calc R
C11 C 0.1310(7) 0.5417(6) 0.6017(7) 0.015(2) Uani 1 1 d .
H11A H 0.1634 0.5870 0.5335 0.019 Uiso 1 1 calc R
H11B H 0.0459 0.5670 0.6407 0.019 Uiso 1 1 calc R
C12 C 0.1445(7) 0.4246(6) 0.5722(7) 0.0178(18) Uani 1 1 d U
H12 H 0.1014 0.4199 0.5220 0.021 Uiso 1 1 calc R
C13 C 0.0905(7) 0.3551(6) 0.6793(7) 0.0152(16) Uani 1 1 d U
H13A H 0.0050 0.3794 0.7175 0.018 Uiso 1 1 calc R
H13B H 0.0977 0.2812 0.6610 0.018 Uiso 1 1 calc R
C14 C 0.2779(7) 0.3853(7) 0.5130(7) 0.022(2) Uani 1 1 d .
H14A H 0.2858 0.3120 0.4926 0.026 Uiso 1 1 calc R
H14B H 0.3123 0.4292 0.4440 0.026 Uiso 1 1 calc R
C15 C 0.3874(7) 0.9162(7) 0.7783(7) 0.018(2) Uani 1 1 d .
H15 H 0.4041 0.8445 0.7613 0.021 Uiso 1 1 calc R
C16 C 0.4061(7) 1.0781(7) 0.7930(7) 0.018(2) Uani 1 1 d .
H16 H 0.4405 1.1410 0.7875 0.021 Uiso 1 1 calc R
C17 C 0.7986(7) 1.0295(6) 0.9084(7) 0.0131(16) Uani 1 1 d U
H17 H 0.7158 1.0491 0.9458 0.016 Uiso 1 1 calc R
C18 C 0.9703(7) 0.9760(6) 0.7848(7) 0.0137(16) Uani 1 1 d U
H18 H 1.0287 0.9501 0.7181 0.016 Uiso 1 1 calc R
C19 C 0.6021(7) 0.9602(6) 0.7018(7) 0.017(2) Uani 1 1 d .
C20 C 0.6484(7) 1.0303(7) 0.5934(7) 0.016(2) Uani 1 1 d .
H20A H 0.6269 1.1054 0.6098 0.019 Uiso 1 1 calc R
H20B H 0.6123 1.0156 0.5414 0.019 Uiso 1 1 calc R
C21 C 0.7876(7) 1.0046(7) 0.5408(7) 0.019(2) Uani 1 1 d .
H21 H 0.8194 1.0482 0.4701 0.023 Uiso 1 1 calc R
C22 C 0.8406(7) 1.0325(7) 0.6217(7) 0.015(2) Uani 1 1 d .
H22A H 0.8182 1.1078 0.6367 0.018 Uiso 1 1 calc R
H22B H 0.9286 1.0197 0.5885 0.018 Uiso 1 1 calc R
C23 C 0.7932(7) 0.9646(6) 0.7313(7) 0.0131(19) Uani 1 1 d .
C24 C 0.6557(6) 0.9876(7) 0.7843(7) 0.018(2) Uani 1 1 d .
H24A H 0.6330 1.0626 0.8006 0.022 Uiso 1 1 calc R
H24B H 0.6246 0.9448 0.8546 0.022 Uiso 1 1 calc R
C25 C 0.6367(7) 0.8445(7) 0.6788(7) 0.019(2) Uani 1 1 d .
H25A H 0.6011 0.8261 0.6279 0.023 Uiso 1 1 calc R
H25B H 0.6055 0.8013 0.7488 0.023 Uiso 1 1 calc R
C26 C 0.7745(7) 0.8206(7) 0.6261(7) 0.016(2) Uani 1 1 d .
H26 H 0.7961 0.7445 0.6105 0.019 Uiso 1 1 calc R
C27 C 0.8283(7) 0.8462(6) 0.7059(7) 0.014(2) Uani 1 1 d .
H27A H 0.9161 0.8311 0.6728 0.017 Uiso 1 1 calc R
H27B H 0.7987 0.8020 0.7754 0.017 Uiso 1 1 calc R
C28 C 0.8206(7) 0.8881(7) 0.5162(7) 0.017(2) Uani 1 1 d .
H28A H 0.9082 0.8728 0.4802 0.020 Uiso 1 1 calc R
H28B H 0.7844 0.8711 0.4651 0.020 Uiso 1 1 calc R

loop_
_atom_site_aniso_label
_atom_site_aniso_U_11
_atom_site_aniso_U_22
_atom_site_aniso_U_33
_atom_site_aniso_U_23
_atom_site_aniso_U_13
_atom_site_aniso_U_12
Cu1 0.0124(6) 0.0115(6) 0.0166(7) -0.0021(5) -0.0043(5) -0.0019(4)
Mo1 0.0149(4) 0.0113(4) 0.0180(5) -0.0007(3) -0.0072(4) -0.0008(3)
Mo2 0.0141(4) 0.0098(4) 0.0184(5) -0.0008(3) -0.0058(4) -0.0012(3)
Mo3 0.0160(4) 0.0121(4) 0.0178(5) -0.0023(3) -0.0045(4) -0.0002(3)
Mo4 0.0131(4) 0.0111(4) 0.0216(5) -0.0018(3) -0.0064(4) -0.0001(3)
O1 0.013(3) 0.011(3) 0.018(4) -0.005(3) -0.006(3) 0.002(2)
O2 0.019(3) 0.018(3) 0.026(4) 0.006(3) -0.016(3) 0.000(3)
O3 0.017(3) 0.006(3) 0.026(4) -0.001(3) -0.009(3) -0.002(3)
O4 0.014(3) 0.024(4) 0.016(4) 0.008(3) -0.008(3) -0.011(3)
O5 0.017(3) 0.009(3) 0.022(4) -0.007(3) -0.009(3) 0.001(2)
O6 0.019(3) 0.023(4) 0.018(4) -0.001(3) -0.008(3) -0.006(3)
O7 0.018(3) 0.018(4) 0.029(4) -0.002(3) -0.012(3) -0.001(3)
O8 0.017(3) 0.009(3) 0.014(3) -0.003(2) -0.002(3) 0.000(2)
O9 0.014(3) 0.015(3) 0.029(4) 0.001(3) -0.014(3) 0.003(3)
O10 0.028(4) 0.021(4) 0.011(3) -0.006(3) -0.007(3) -0.007(3)
O11 0.016(3) 0.014(3) 0.015(3) -0.002(3) -0.002(3) -0.006(3)
O12 0.023(3) 0.019(4) 0.025(4) -0.007(3) -0.012(3) 0.000(3)
O13 0.017(3) 0.011(3) 0.032(4) -0.002(3) -0.009(3) 0.003(3)
N1 0.015(4) 0.019(4) 0.023(5) -0.007(3) -0.003(4) -0.005(3)
N2 0.018(4) 0.009(4) 0.020(5) -0.003(3) -0.005(3) 0.002(3)
N3 0.019(4) 0.012(4) 0.019(4) 0.001(3) -0.006(3) -0.004(3)
N4 0.009(4) 0.014(4) 0.016(4) 0.003(3) -0.002(3) 0.003(3)
N5 0.010(4) 0.020(4) 0.028(5) -0.009(4) -0.006(4) 0.004(3)
N6 0.020(4) 0.008(4) 0.018(4) -0.001(3) -0.008(4) 0.005(3)
N7 0.024(4) 0.002(4) 0.025(5) 0.000(3) -0.015(4) -0.003(3)
N8 0.019(4) 0.007(4) 0.023(5) 0.001(3) -0.003(4) 0.001(3)
N9 0.015(4) 0.014(4) 0.014(4) -0.009(3) -0.005(3) -0.002(3)
N10 0.009(3) 0.014(3) 0.011(3) -0.001(2) -0.002(2) -0.002(2)
N11 0.011(3) 0.012(3) 0.013(3) -0.003(3) -0.001(2) -0.002(2)
N12 0.007(3) 0.018(3) 0.015(3) -0.002(3) -0.003(3) 0.000(2)
C1 0.016(5) 0.006(5) 0.017(5) -0.007(4) -0.009(4) 0.001(4)
C2 0.026(5) 0.015(5) 0.020(6) 0.003(4) -0.003(4) -0.008(4)
C3 0.010(5) 0.016(5) 0.031(6) -0.009(4) -0.005(4) -0.007(4)
C4 0.013(5) 0.008(5) 0.040(7) 0.004(4) -0.015(5) -0.003(4)
C5 0.015(5) 0.006(5) 0.023(5) 0.002(4) -0.009(4) -0.003(4)
C6 0.014(5) 0.015(5) 0.020(5) -0.006(4) -0.007(4) 0.001(4)
C7 0.013(5) 0.016(5) 0.014(5) -0.007(4) 0.003(4) -0.003(4)
C8 0.029(5) 0.012(5) 0.024(6) -0.013(4) -0.003(5) -0.002(4)
C9 0.023(4) 0.012(4) 0.013(4) 0.000(3) -0.006(3) -0.007(3)
C10 0.020(5) 0.004(4) 0.018(5) -0.004(4) -0.009(4) -0.001(4)
C11 0.017(5) 0.018(5) 0.013(5) 0.008(4) -0.009(4) -0.008(4)
C12 0.024(4) 0.013(4) 0.020(4) -0.001(3) -0.011(4) -0.003(3)
C13 0.021(4) 0.011(3) 0.019(4) -0.002(3) -0.012(3) -0.007(3)
C14 0.030(6) 0.010(5) 0.023(6) -0.007(4) -0.006(5) -0.003(4)
C15 0.020(5) 0.012(5) 0.026(6) -0.002(4) -0.014(4) -0.002(4)
C16 0.011(5) 0.012(5) 0.032(6) -0.006(4) -0.010(4) 0.004(4)
C17 0.007(3) 0.014(3) 0.016(3) 0.004(3) -0.002(3) -0.005(3)
C18 0.012(3) 0.013(3) 0.014(3) -0.002(3) -0.002(3) 0.000(3)
C19 0.014(5) 0.010(5) 0.029(6) -0.006(4) -0.009(4) 0.000(4)
C20 0.014(5) 0.024(5) 0.014(5) 0.003(4) -0.008(4) -0.008(4)
C21 0.018(5) 0.021(5) 0.022(6) 0.006(4) -0.010(4) -0.007(4)
C22 0.009(4) 0.016(5) 0.015(5) -0.003(4) 0.002(4) -0.004(4)
C23 0.021(5) 0.010(5) 0.012(5) -0.001(4) -0.009(4) -0.004(4)
C24 0.007(4) 0.013(5) 0.028(6) -0.002(4) -0.003(4) 0.007(4)
C25 0.012(5) 0.033(6) 0.016(5) 0.009(4) -0.008(4) -0.013(4)
C26 0.011(5) 0.010(5) 0.026(6) -0.011(4) -0.005(4) 0.003(4)
C27 0.010(4) 0.018(5) 0.014(5) 0.001(4) -0.005(4) -0.004(4)
C28 0.010(4) 0.025(5) 0.017(5) -0.006(4) -0.007(4) -0.001(4)

loop_
_atom_type_symbol
_atom_type_description
_atom_type_scat_dispersion_real
_atom_type_scat_dispersion_imag
_atom_type_scat_source
C C 0.0033 0.0016 'International Tables Vol C Tables 4.2.6.8 and 6.1.1.4'
H H 0.0000 0.0000 'International Tables Vol C Tables 4.2.6.8 and 6.1.1.4'
N N 0.0061 0.0033 'International Tables Vol C Tables 4.2.6.8 and 6.1.1.4'
O O 0.0106 0.0060 'International Tables Vol C Tables 4.2.6.8 and 6.1.1.4'
Cu Cu 0.3201 1.2651 'International Tables Vol C Tables 4.2.6.8 and 6.1.1.4'
Mo Mo -1.6832 0.6857 'International Tables Vol C Tables 4.2.6.8 and 6.1.1.4'

loop_
_geom_angle_atom_site_label_1
_geom_angle_atom_site_label_2
_geom_angle_atom_site_label_3
_geom_angle
_geom_angle_site_symmetry_1
_geom_angle_site_symmetry_3
N4 Cu1 N1 88.2(3) 2_567 .
N4 Cu1 N7 169.5(3) 2_567 .
N1 Cu1 N7 90.0(3) . .
N4 Cu1 N10 88.4(3) 2_567 2_677
N1 Cu1 N10 163.5(3) . 2_677
N7 Cu1 N10 90.3(3) . 2_677
N4 Cu1 N11 89.1(2) 2_567 1_455
N1 Cu1 N11 95.1(3) . 1_455
N7 Cu1 N11 101.4(2) . 1_455
N10 Cu1 N11 101.1(3) 2_677 1_455
O2 Mo1 O1 103.8(3) . .
O2 Mo1 O4 99.8(2) . .
O1 Mo1 O4 97.5(2) . .
O2 Mo1 O5 102.3(2) . .
O1 Mo1 O5 97.0(2) . .
O4 Mo1 O5 149.7(2) . .
O2 Mo1 O3 99.6(2) . 2_667
O1 Mo1 O3 156.5(2) . 2_667
O4 Mo1 O3 77.9(2) . 2_667
O5 Mo1 O3 78.2(2) . 2_667
O2 Mo1 O3 174.6(2) . .
O1 Mo1 O3 81.4(2) . .
O4 Mo1 O3 78.1(2) . .
O5 Mo1 O3 78.0(2) . .
O3 Mo1 O3 75.1(2) 2_667 .
O7 Mo2 O6 104.4(3) . .
O7 Mo2 O8 99.3(2) . .
O6 Mo2 O8 101.5(2) . .
O7 Mo2 O4 99.8(2) . .
O6 Mo2 O4 98.3(2) . .
O8 Mo2 O4 148.1(2) . .
O7 Mo2 O3 159.8(2) . 2_667
O6 Mo2 O3 95.6(2) . 2_667
O8 Mo2 O3 79.6(2) . 2_667
O4 Mo2 O3 73.67(19) . 2_667
O7 Mo2 O5 87.7(2) . 2_667
O6 Mo2 O5 165.6(2) . 2_667
O8 Mo2 O5 84.1(2) . 2_667
O4 Mo2 O5 71.4(2) . 2_667
O3 Mo2 O5 72.10(18) 2_667 2_667
O9 Mo3 O10 105.2(3) . .
O9 Mo3 O11 97.8(2) . .
O10 Mo3 O11 105.8(2) . .
O9 Mo3 O8 98.7(2) . .
O10 Mo3 O8 101.7(2) . .
O11 Mo3 O8 142.8(2) . .
O9 Mo3 O1 163.3(2) . 2_667
O10 Mo3 O1 91.5(2) . 2_667
O11 Mo3 O1 77.4(2) . 2_667
O8 Mo3 O1 77.2(2) . 2_667
O12 Mo4 O13 104.1(3) . .
O12 Mo4 O11 100.3(2) . .
O13 Mo4 O11 103.1(3) . .
O12 Mo4 O5 101.1(2) . .
O13 Mo4 O5 95.0(2) . .
O11 Mo4 O5 147.5(2) . .
O12 Mo4 O3 160.3(2) . 2_667
O13 Mo4 O3 95.4(2) . 2_667
O11 Mo4 O3 78.1(2) . 2_667
O5 Mo4 O3 73.5(2) . 2_667
O12 Mo4 O4 88.4(2) . 2_667
O13 Mo4 O4 163.5(2) . 2_667
O11 Mo4 O4 84.9(2) . 2_667
O5 Mo4 O4 71.6(2) . 2_667
O3 Mo4 O4 71.87(17) 2_667 2_667
Mo1 O1 Mo3 119.4(3) . 2_667
Mo1 O3 Mo2 92.7(2) 2_667 2_667
Mo1 O3 Mo4 92.7(2) 2_667 2_667
Mo2 O3 Mo4 161.8(3) 2_667 2_667
Mo1 O3 Mo1 104.9(2) 2_667 .
Mo2 O3 Mo1 98.06(19) 2_667 .
Mo4 O3 Mo1 97.35(19) 2_667 .
Mo1 O4 Mo2 108.8(2) . .
Mo1 O4 Mo4 109.3(2) . 2_667
Mo2 O4 Mo4 105.0(2) . 2_667
Mo1 O5 Mo4 109.1(2) . .
Mo1 O5 Mo2 108.5(2) . 2_667
Mo4 O5 Mo2 104.4(2) . 2_667
Mo2 O8 Mo3 116.9(3) . .
Mo3 O11 Mo4 119.0(3) . .
C1 N1 N2 106.9(7) . .
C1 N1 Cu1 127.4(6) . .
N2 N1 Cu1 125.6(5) . .
C2 N2 N1 106.8(7) . .
C1 N3 C2 105.3(7) . .
C1 N3 C5 129.4(7) . .
C2 N3 C5 125.2(7) . .
C3 N4 N5 108.1(6) . .
C3 N4 Cu1 130.4(6) . 2_567
N5 N4 Cu1 121.4(5) . 2_567
C4 N5 N4 105.4(7) . .
C3 N6 C4 106.2(7) . .
C3 N6 C9 127.1(7) . .
C4 N6 C9 126.6(7) . .
C15 N7 N8 109.2(6) . .
C15 N7 Cu1 125.6(6) . .
N8 N7 Cu1 122.7(5) . .
C16 N8 N7 105.0(6) . .
C15 N9 C16 105.3(7) . .
C15 N9 C19 127.3(7) . .
C16 N9 C19 127.4(6) . .
C17 N10 N11 108.2(7) . .
C17 N10 Cu1 129.5(6) . 2_677
N11 N10 Cu1 121.8(5) . 2_677
C18 N11 N10 105.7(6) . .
C18 N11 Cu1 117.1(5) . 1_655
N10 N11 Cu1 120.6(5) . 1_655
C17 N12 C18 105.9(7) . .
C17 N12 C23 130.3(7) . .
C18 N12 C23 123.8(7) . .
N1 C1 N3 110.5(7) . .
N1 C1 H1 124.7 . .
N3 C1 H1 124.7 . .
N2 C2 N3 110.5(8) . .
N2 C2 H2 124.8 . .
N3 C2 H2 124.8 . .
N4 C3 N6 108.8(8) . .
N4 C3 H3 125.6 . .
N6 C3 H3 125.6 . .
N5 C4 N6 111.6(7) . .
N5 C4 H4 124.2 . .
N6 C4 H4 124.2 . .
N3 C5 C6 108.3(6) . .
N3 C5 C10 109.1(7) . .
C6 C5 C10 111.0(7) . .
N3 C5 C11 108.1(6) . .
C6 C5 C11 110.4(7) . .
C10 C5 C11 109.9(6) . .
C5 C6 C7 109.0(6) . .
C5 C6 H6A 109.9 . .
C7 C6 H6A 109.9 . .
C5 C6 H6B 109.9 . .
C7 C6 H6B 109.9 . .
H6A C6 H6B 108.3 . .
C14 C7 C8 109.9(7) . .
C14 C7 C6 108.2(7) . .
C8 C7 C6 109.2(7) . .
C14 C7 H7 109.8 . .
C8 C7 H7 109.8 . .
C6 C7 H7 109.8 . .
C7 C8 C9 109.0(7) . .
C7 C8 H8A 109.9 . .
C9 C8 H8A 109.9 . .
C7 C8 H8B 109.9 . .
C9 C8 H8B 109.9 . .
H8A C8 H8B 108.3 . .
N6 C9 C10 108.2(7) . .
N6 C9 C13 109.3(6) . .
C10 C9 C13 111.0(7) . .
N6 C9 C8 109.1(7) . .
C10 C9 C8 109.5(6) . .
C13 C9 C8 109.8(7) . .
C9 C10 C5 108.3(7) . .
C9 C10 H10A 110.0 . .
C5 C10 H10A 110.0 . .
C9 C10 H10B 110.0 . .
C5 C10 H10B 110.0 . .
H10A C10 H10B 108.4 . .
C5 C11 C12 107.2(7) . .
C5 C11 H11A 110.3 . .
C12 C11 H11A 110.3 . .
C5 C11 H11B 110.3 . .
C12 C11 H11B 110.3 . .
H11A C11 H11B 108.5 . .
C14 C12 C13 109.5(7) . .
C14 C12 C11 109.9(6) . .
C13 C12 C11 109.7(7) . .
C14 C12 H12 109.2 . .
C13 C12 H12 109.2 . .
C11 C12 H12 109.2 . .
C9 C13 C12 108.3(6) . .
C9 C13 H13A 110.0 . .
C12 C13 H13A 110.0 . .
C9 C13 H13B 110.0 . .
C12 C13 H13B 110.0 . .
H13A C13 H13B 108.4 . .
C7 C14 C12 110.6(7) . .
C7 C14 H14A 109.5 . .
C12 C14 H14A 109.5 . .
C7 C14 H14B 109.5 . .
C12 C14 H14B 109.5 . .
H14A C14 H14B 108.1 . .
N7 C15 N9 109.5(8) . .
N7 C15 H15 125.3 . .
N9 C15 H15 125.3 . .
N8 C16 N9 110.9(7) . .
N8 C16 H16 124.5 . .
N9 C16 H16 124.5 . .
N10 C17 N12 109.5(7) . .
N10 C17 H17 125.3 . .
N12 C17 H17 125.3 . .
N11 C18 N12 110.7(7) . .
N11 C18 H18 124.7 . .
N12 C18 H18 124.7 . .
N9 C19 C25 110.7(6) . .
N9 C19 C20 109.6(7) . .
C25 C19 C20 111.0(7) . .
N9 C19 C24 106.8(7) . .
C25 C19 C24 109.3(7) . .
C20 C19 C24 109.4(7) . .
C19 C20 C21 107.7(7) . .
C19 C20 H20A 110.2 . .
C21 C20 H20A 110.2 . .
C19 C20 H20B 110.2 . .
C21 C20 H20B 110.2 . .
H20A C20 H20B 108.5 . .
C22 C21 C28 110.9(7) . .
C22 C21 C20 108.6(7) . .
C28 C21 C20 110.1(6) . .
C22 C21 H21 109.1 . .
C28 C21 H21 109.1 . .
C20 C21 H21 109.1 . .
C21 C22 C23 109.7(6) . .
C21 C22 H22A 109.7 . .
C23 C22 H22A 109.7 . .
C21 C22 H22B 109.7 . .
C23 C22 H22B 109.7 . .
H22A C22 H22B 108.2 . .
N12 C23 C22 109.2(6) . .
N12 C23 C24 110.4(7) . .
C22 C23 C24 109.3(7) . .
N12 C23 C27 109.2(6) . .
C22 C23 C27 109.0(7) . .
C24 C23 C27 109.6(6) . .
C23 C24 C19 108.6(7) . .
C23 C24 H24A 110.0 . .
C19 C24 H24A 110.0 . .
C23 C24 H24B 110.0 . .
C19 C24 H24B 110.0 . .
H24A C24 H24B 108.3 . .
C19 C25 C26 110.2(6) . .
C19 C25 H25A 109.6 . .
C26 C25 H25A 109.6 . .
C19 C25 H25B 109.6 . .
C26 C25 H25B 109.6 . .
H25A C25 H25B 108.1 . .
C27 C26 C28 110.7(7) . .
C27 C26 C25 109.4(7) . .
C28 C26 C25 108.5(7) . .
C27 C26 H26 109.4 . .
C28 C26 H26 109.4 . .
C25 C26 H26 109.4 . .
C26 C27 C23 109.4(7) . .
C26 C27 H27A 109.8 . .
C23 C27 H27A 109.8 . .
C26 C27 H27B 109.8 . .
C23 C27 H27B 109.8 . .
H27A C27 H27B 108.2 . .
C21 C28 C26 109.1(7) . .
C21 C28 H28A 109.9 . .
C26 C28 H28A 109.9 . .
C21 C28 H28B 109.9 . .
C26 C28 H28B 109.9 . .
H28A C28 H28B 108.3 . .

loop_
_geom_bond_atom_site_label_1
_geom_bond_atom_site_label_2
_geom_bond_distance
_geom_bond_site_symmetry_2
Cu1 N4 1.968(6) 2_567
Cu1 N1 1.976(7) .
Cu1 N7 1.992(6) .
Cu1 N10 2.002(7) 2_677
Cu1 N11 2.247(7) 1_455
Mo1 O2 1.693(5) .
Mo1 O1 1.747(5) .
Mo1 O4 1.944(5) .
Mo1 O5 1.954(5) .
Mo1 O3 2.150(6) 2_667
Mo1 O3 2.355(5) .
Mo2 O7 1.701(5) .
Mo2 O6 1.707(6) .
Mo2 O8 1.904(5) .
Mo2 O4 2.002(6) .
Mo2 O3 2.285(5) 2_667
Mo2 O5 2.352(5) 2_667
Mo3 O9 1.700(5) .
Mo3 O10 1.708(5) .
Mo3 O11 1.896(5) .
Mo3 O8 1.925(5) .
Mo3 O1 2.277(5) 2_667
Mo4 O12 1.694(5) .
Mo4 O13 1.697(5) .
Mo4 O11 1.919(6) .
Mo4 O5 2.006(5) .
Mo4 O3 2.307(5) 2_667
Mo4 O4 2.339(5) 2_667
N1 C1 1.311(10) .
N1 N2 1.404(9) .
N2 C2 1.297(10) .
N3 C1 1.347(10) .
N3 C2 1.372(10) .
N3 C5 1.483(10) .
N4 C3 1.326(10) .
N4 N5 1.409(9) .
N5 C4 1.294(10) .
N6 C3 1.344(9) .
N6 C4 1.361(10) .
N6 C9 1.503(10) .
N7 C15 1.306(10) .
N7 N8 1.375(9) .
N8 C16 1.316(9) .
N9 C15 1.338(9) .
N9 C16 1.363(9) .
N9 C19 1.480(10) .
N10 C17 1.303(9) .
N10 N11 1.396(8) .
N11 C18 1.280(9) .
N12 C17 1.322(10) .
N12 C18 1.371(9) .
N12 C23 1.487(10) .
C1 H1 0.9400 .
C2 H2 0.9400 .
C3 H3 0.9400 .
C4 H4 0.9400 .
C5 C6 1.509(10) .
C5 C10 1.529(10) .
C5 C11 1.544(11) .
C6 C7 1.563(11) .
C6 H6A 0.9800 .
C6 H6B 0.9800 .
C7 C14 1.509(11) .
C7 C8 1.527(11) .
C7 H7 0.9900 .
C8 C9 1.543(11) .
C8 H8A 0.9800 .
C8 H8B 0.9800 .
C9 C10 1.524(10) .
C9 C13 1.530(11) .
C10 H10A 0.9800 .
C10 H10B 0.9800 .
C11 C12 1.554(11) .
C11 H11A 0.9800 .
C11 H11B 0.9800 .
C12 C14 1.532(11) .
C12 C13 1.532(11) .
C12 H12 0.9900 .
C13 H13A 0.9800 .
C13 H13B 0.9800 .
C14 H14A 0.9800 .
C14 H14B 0.9800 .
C15 H15 0.9400 .
C16 H16 0.9400 .
C17 H17 0.9400 .
C18 H18 0.9400 .
C19 C25 1.505(11) .
C19 C20 1.537(11) .
C19 C24 1.538(11) .
C20 C21 1.556(11) .
C20 H20A 0.9800 .
C20 H20B 0.9800 .
C21 C22 1.517(11) .
C21 C28 1.518(11) .
C21 H21 0.9900 .
C22 C23 1.534(10) .
C22 H22A 0.9800 .
C22 H22B 0.9800 .
C23 C24 1.535(10) .
C23 C27 1.546(11) .
C24 H24A 0.9800 .
C24 H24B 0.9800 .
C25 C26 1.538(10) .
C25 H25A 0.9800 .
C25 H25B 0.9800 .
C26 C27 1.502(10) .
C26 C28 1.533(11) .
C26 H26 0.9900 .
C27 H27A 0.9800 .
C27 H27B 0.9800 .
C28 H28A 0.9800 .
C28 H28B 0.9800 .

loop_
_geom_torsion_atom_site_label_1
_geom_torsion_atom_site_label_2
_geom_torsion_atom_site_label_3
_geom_torsion_atom_site_label_4
_geom_torsion
_geom_torsion_site_symmetry_1
_geom_torsion_site_symmetry_4
O2 Mo1 O1 Mo3 178.7(3) . 2_667
O4 Mo1 O1 Mo3 76.6(3) . 2_667
O5 Mo1 O1 Mo3 -76.7(3) . 2_667
O3 Mo1 O1 Mo3 -0.3(7) 2_667 2_667
O3 Mo1 O1 Mo3 -0.1(2) . 2_667
O1 Mo1 O3 Mo1 -179.9(2) . 2_667
O4 Mo1 O3 Mo1 80.5(2) . 2_667
O5 Mo1 O3 Mo1 -80.8(2) . 2_667
O3 Mo1 O3 Mo1 0.0 2_667 2_667
O1 Mo1 O3 Mo2 -84.9(2) . 2_667
O4 Mo1 O3 Mo2 175.4(3) . 2_667
O5 Mo1 O3 Mo2 14.2(2) . 2_667
O3 Mo1 O3 Mo2 94.9(2) 2_667 2_667
O1 Mo1 O3 Mo4 85.4(2) . 2_667
O4 Mo1 O3 Mo4 -14.3(2) . 2_667
O5 Mo1 O3 Mo4 -175.5(2) . 2_667
O3 Mo1 O3 Mo4 -94.8(2) 2_667 2_667
O2 Mo1 O4 Mo2 75.6(3) . .
O1 Mo1 O4 Mo2 -178.9(3) . .
O5 Mo1 O4 Mo2 -60.9(5) . .
O3 Mo1 O4 Mo2 -22.3(2) 2_667 .
O3 Mo1 O4 Mo2 -99.4(3) . .
O2 Mo1 O4 Mo4 -170.3(3) . 2_667
O1 Mo1 O4 Mo4 -64.8(3) . 2_667
O5 Mo1 O4 Mo4 53.2(5) . 2_667
O3 Mo1 O4 Mo4 91.8(2) 2_667 2_667
O3 Mo1 O4 Mo4 14.8(2) . 2_667
O7 Mo2 O4 Mo1 -178.3(3) . .
O6 Mo2 O4 Mo1 -72.1(3) . .
O8 Mo2 O4 Mo1 55.7(5) . .
O3 Mo2 O4 Mo1 21.3(2) 2_667 .
O5 Mo2 O4 Mo1 97.5(3) 2_667 .
O7 Mo2 O4 Mo4 64.8(3) . 2_667
O6 Mo2 O4 Mo4 171.0(2) . 2_667
O8 Mo2 O4 Mo4 -61.2(4) . 2_667
O3 Mo2 O4 Mo4 -95.6(2) 2_667 2_667
O5 Mo2 O4 Mo4 -19.40(17) 2_667 2_667
O2 Mo1 O5 Mo4 -75.6(3) . .
O1 Mo1 O5 Mo4 178.5(3) . .
O4 Mo1 O5 Mo4 60.4(5) . .
O3 Mo1 O5 Mo4 21.8(2) 2_667 .
O3 Mo1 O5 Mo4 98.8(3) . .
O2 Mo1 O5 Mo2 171.2(3) . 2_667
O1 Mo1 O5 Mo2 65.3(3) . 2_667
O4 Mo1 O5 Mo2 -52.8(5) . 2_667
O3 Mo1 O5 Mo2 -91.4(2) 2_667 2_667
O3 Mo1 O5 Mo2 -14.4(2) . 2_667
O12 Mo4 O5 Mo1 178.9(3) . .
O13 Mo4 O5 Mo1 73.4(3) . .
O11 Mo4 O5 Mo1 -50.7(5) . .
O3 Mo4 O5 Mo1 -20.7(2) 2_667 .
O4 Mo4 O5 Mo1 -96.6(3) 2_667 .
O12 Mo4 O5 Mo2 -65.3(3) . 2_667
O13 Mo4 O5 Mo2 -170.7(2) . 2_667
O11 Mo4 O5 Mo2 65.1(4) . 2_667
O3 Mo4 O5 Mo2 95.2(2) 2_667 2_667
O4 Mo4 O5 Mo2 19.28(17) 2_667 2_667
O7 Mo2 O8 Mo3 178.1(3) . .
O6 Mo2 O8 Mo3 71.2(3) . .
O4 Mo2 O8 Mo3 -55.9(5) . .
O3 Mo2 O8 Mo3 -22.4(3) 2_667 .
O5 Mo2 O8 Mo3 -95.3(3) 2_667 .
O9 Mo3 O8 Mo2 -71.8(3) . .
O10 Mo3 O8 Mo2 -179.4(3) . .
O11 Mo3 O8 Mo2 43.6(5) . .
O1 Mo3 O8 Mo2 91.7(3) 2_667 .
O9 Mo3 O11 Mo4 72.9(3) . .
O10 Mo3 O11 Mo4 -178.8(3) . .
O8 Mo3 O11 Mo4 -42.7(5) . .
O1 Mo3 O11 Mo4 -90.8(3) 2_667 .
O12 Mo4 O11 Mo3 -178.7(3) . .
O13 Mo4 O11 Mo3 -71.5(3) . .
O5 Mo4 O11 Mo3 50.7(6) . .
O3 Mo4 O11 Mo3 21.3(3) 2_667 .
O4 Mo4 O11 Mo3 93.8(3) 2_667 .
N4 Cu1 N1 C1 -29.5(7) 2_567 .
N7 Cu1 N1 C1 140.1(7) . .
N10 Cu1 N1 C1 48.9(13) 2_677 .
N11 Cu1 N1 C1 -118.5(7) 1_455 .
N4 Cu1 N1 N2 146.7(6) 2_567 .
N7 Cu1 N1 N2 -43.7(6) . .
N10 Cu1 N1 N2 -134.9(8) 2_677 .
N11 Cu1 N1 N2 57.7(6) 1_455 .
C1 N1 N2 C2 -0.4(9) . .
Cu1 N1 N2 C2 -177.3(5) . .
C3 N4 N5 C4 -0.1(9) . .
Cu1 N4 N5 C4 -176.5(5) 2_567 .
N4 Cu1 N7 C15 33(2) 2_567 .
N1 Cu1 N7 C15 -47.2(7) . .
N10 Cu1 N7 C15 116.3(7) 2_677 .
N11 Cu1 N7 C15 -142.4(7) 1_455 .
N4 Cu1 N7 N8 -126.7(15) 2_567 .
N1 Cu1 N7 N8 152.7(6) . .
N10 Cu1 N7 N8 -43.9(6) 2_677 .
N11 Cu1 N7 N8 57.5(6) 1_455 .
C15 N7 N8 C16 -0.2(9) . .
Cu1 N7 N8 C16 162.9(6) . .
C17 N10 N11 C18 -0.8(8) . .
Cu1 N10 N11 C18 -173.2(5) 2_677 .
C17 N10 N11 Cu1 -136.6(5) . 1_655
Cu1 N10 N11 Cu1 51.0(7) 2_677 1_655
N2 N1 C1 N3 0.6(9) . .
Cu1 N1 C1 N3 177.4(5) . .
C2 N3 C1 N1 -0.6(9) . .
C5 N3 C1 N1 174.2(7) . .
N1 N2 C2 N3 0.0(10) . .
C1 N3 C2 N2 0.3(10) . .
C5 N3 C2 N2 -174.8(7) . .
N5 N4 C3 N6 -0.6(9) . .
Cu1 N4 C3 N6 175.4(5) 2_567 .
C4 N6 C3 N4 1.0(9) . .
C9 N6 C3 N4 -179.5(7) . .
N4 N5 C4 N6 0.7(9) . .
C3 N6 C4 N5 -1.1(10) . .
C9 N6 C4 N5 179.4(7) . .
C1 N3 C5 C6 -110.8(9) . .
C2 N3 C5 C6 63.1(10) . .
C1 N3 C5 C10 10.0(11) . .
C2 N3 C5 C10 -176.1(8) . .
C1 N3 C5 C11 129.5(8) . .
C2 N3 C5 C11 -56.6(10) . .
N3 C5 C6 C7 179.5(7) . .
C10 C5 C6 C7 59.8(9) . .
C11 C5 C6 C7 -62.3(8) . .
C5 C6 C7 C14 60.7(9) . .
C5 C6 C7 C8 -58.9(9) . .
C14 C7 C8 C9 -58.9(9) . .
C6 C7 C8 C9 59.6(9) . .
C3 N6 C9 C10 120.9(8) . .
C4 N6 C9 C10 -59.7(10) . .
C3 N6 C9 C13 0.0(11) . .
C4 N6 C9 C13 179.4(7) . .
C3 N6 C9 C8 -120.0(8) . .
C4 N6 C9 C8 59.4(10) . .
C7 C8 C9 N6 -179.8(6) . .
C7 C8 C9 C10 -61.6(9) . .
C7 C8 C9 C13 60.5(8) . .
N6 C9 C10 C5 179.7(6) . .
C13 C9 C10 C5 -60.4(8) . .
C8 C9 C10 C5 60.9(9) . .
N3 C5 C10 C9 179.7(6) . .
C6 C5 C10 C9 -61.1(9) . .
C11 C5 C10 C9 61.3(9) . .
N3 C5 C11 C12 179.3(6) . .
C6 C5 C11 C12 61.0(8) . .
C10 C5 C11 C12 -61.8(8) . .
C5 C11 C12 C14 -59.0(8) . .
C5 C11 C12 C13 61.4(8) . .
N6 C9 C13 C12 179.4(7) . .
C10 C9 C13 C12 60.2(9) . .
C8 C9 C13 C12 -61.0(9) . .
C14 C12 C13 C9 60.1(9) . .
C11 C12 C13 C9 -60.6(9) . .
C8 C7 C14 C12 59.1(9) . .
C6 C7 C14 C12 -60.0(8) . .
C13 C12 C14 C7 -59.8(9) . .
C11 C12 C14 C7 60.8(9) . .
N8 N7 C15 N9 0.7(9) . .
Cu1 N7 C15 N9 -161.7(5) . .
C16 N9 C15 N7 -1.0(9) . .
C19 N9 C15 N7 179.9(7) . .
N7 N8 C16 N9 -0.5(9) . .
C15 N9 C16 N8 0.9(10) . .
C19 N9 C16 N8 -179.9(7) . .
N11 N10 C17 N12 1.7(9) . .
Cu1 N10 C17 N12 173.3(5) 2_677 .
C18 N12 C17 N10 -1.8(9) . .
C23 N12 C17 N10 178.9(7) . .
N10 N11 C18 N12 -0.3(8) . .
Cu1 N11 C18 N12 137.3(5) 1_655 .
C17 N12 C18 N11 1.3(9) . .
C23 N12 C18 N11 -179.4(7) . .
C15 N9 C19 C25 -3.6(12) . .
C16 N9 C19 C25 177.4(8) . .
C15 N9 C19 C20 119.2(9) . .
C16 N9 C19 C20 -59.8(11) . .
C15 N9 C19 C24 -122.4(8) . .
C16 N9 C19 C24 58.6(10) . .
N9 C19 C20 C21 178.9(6) . .
C25 C19 C20 C21 -58.5(9) . .
C24 C19 C20 C21 62.1(8) . .
C19 C20 C21 C22 -62.1(8) . .
C19 C20 C21 C28 59.5(9) . .
C28 C21 C22 C23 -59.2(9) . .
C20 C21 C22 C23 61.8(9) . .
C17 N12 C23 C22 118.4(9) . .
C18 N12 C23 C22 -60.8(9) . .
C17 N12 C23 C24 -1.9(11) . .
C18 N12 C23 C24 179.0(7) . .
C17 N12 C23 C27 -122.5(9) . .
C18 N12 C23 C27 58.4(9) . .
C21 C22 C23 N12 178.1(6) . .
C21 C22 C23 C24 -61.0(9) . .
C21 C22 C23 C27 58.9(8) . .
N12 C23 C24 C19 -179.9(6) . .
C22 C23 C24 C19 59.9(8) . .
C27 C23 C24 C19 -59.6(8) . .
N9 C19 C24 C23 180.0(6) . .
C25 C19 C24 C23 60.3(8) . .
C20 C19 C24 C23 -61.4(8) . .
N9 C19 C25 C26 -178.0(7) . .
C20 C19 C25 C26 60.0(9) . .
C24 C19 C25 C26 -60.8(9) . .
C19 C25 C26 C27 60.8(9) . .
C19 C25 C26 C28 -60.0(9) . .
C28 C26 C27 C23 60.0(8) . .
C25 C26 C27 C23 -59.5(8) . .
N12 C23 C27 C26 -178.9(6) . .
C22 C23 C27 C26 -59.6(8) . .
C24 C23 C27 C26 60.1(8) . .
C22 C21 C28 C26 58.3(8) . .
C20 C21 C28 C26 -61.9(9) . .
C27 C26 C28 C21 -59.1(9) . .
C25 C26 C28 C21 60.9(8) . .
